data_7244212
loop_
_publ_author_name
'Shircliff, Anthony D.'
'Allbritton, Elisabeth M. A.'
'Davilla, Dustin J.'
'Gorbet, Michael-Joseph'
'Jones, Donald G.'
'Tresp, David S.'
'Allen, Michael B.'
'Shrestha, Alina'
'Burgess, Gwendolyn E.'
'Eze, John I.'
'Fernandez, Andrea T.'
'Ramirez, Daniel'
'Shoff, Kody J.'
'Crispin, Garet G.'
'Crone, Sarah B.'
'Flinn, Michael'
'Tran, Tien'
'Bryce, Darby S.'
'Bond, Abbagale L.'
'Shockey, Dylan W.'
'Oliver, Allen G.'
'Krause, Jeanette A.'
'Prior, Timothy J.'
'Hubin, Timothy J.'

_publ_section_title
;
 Expanding and quantifying the crystal chemistry of the flexible ligand
 15aneN5
;
_journal_issue 6
_journal_name_full CrystEngComm
_journal_page_first 1218
_journal_page_last 1236
_journal_paper_doi 10.1039/D1CE01534F
_journal_volume 24
_journal_year 2022
_chemical_formula_moiety 'C34 H40 N2 O10 S4'
_chemical_formula_sum 'C34 H40 N2 O10 S4'
_chemical_formula_weight 764.92
_space_group_crystal_system monoclinic
_space_group_IT_number 14
_space_group_name_Hall '-P 2yn'
_space_group_name_H-M_alt 'P 1 21/n 1'
_atom_sites_solution_hydrogens difmap
_audit_creation_date 2021-07-22
_audit_creation_method
;
Olex2 1.3
(compiled 2020.11.12 svn.r5f609507 for OlexSys, GUI svn.r6272)
;
_audit_update_record
;
2021-08-04 deposited with the CCDC.	2022-01-04 downloaded from the CCDC.
;
_cell_angle_alpha 90
_cell_angle_beta 91.518(2)
_cell_angle_gamma 90
_cell_formula_units_Z 2
_cell_length_a 5.7301(5)
_cell_length_b 18.6290(15)
_cell_length_c 16.8629(16)
_cell_measurement_reflns_used 8865
_cell_measurement_temperature 150
_cell_measurement_theta_max 28.872
_cell_measurement_theta_min 2.635
_cell_volume 1799.4(3)
_computing_cell_refinement 'Bruker SAINT v8.37A'
_computing_data_collection 'Bruker APEX3 v2016.1.0'
_computing_data_reduction 'Bruker SAINT v8.37A'
_computing_molecular_graphics 'Olex2 1.3 (Dolomanov et al., 2009)'
_computing_publication_material 'Olex2 1.3 (Dolomanov et al., 2009)'
_computing_structure_refinement 'SHELXL 2018/3 (Sheldrick, 2015)'
_computing_structure_solution 'SHELXT 2014/5 (Sheldrick, 2014)'
_diffrn_ambient_temperature 150
_diffrn_measured_fraction_theta_full 1.000
_diffrn_measured_fraction_theta_max 1.000
_diffrn_measurement_device_type 'Bruker PHOTON100 CMOS'
_diffrn_measurement_method 'omega-phi scans'
_diffrn_radiation_monochromator 'Si-<111> channel cut crystal'
_diffrn_radiation_type synchrotron
_diffrn_radiation_wavelength 0.7749
_diffrn_reflns_av_R_equivalents 0.1156
_diffrn_reflns_av_unetI/netI 0.0497
_diffrn_reflns_Laue_measured_fraction_full 1.000
_diffrn_reflns_Laue_measured_fraction_max 1.000
_diffrn_reflns_limit_h_max 6
_diffrn_reflns_limit_h_min -6
_diffrn_reflns_limit_k_max 22
_diffrn_reflns_limit_k_min -22
_diffrn_reflns_limit_l_max 20
_diffrn_reflns_limit_l_min -20
_diffrn_reflns_number 28467
_diffrn_reflns_point_group_measured_fraction_full 1.000
_diffrn_reflns_point_group_measured_fraction_max 1.000
_diffrn_reflns_theta_full 27.643
_diffrn_reflns_theta_max 27.643
_diffrn_reflns_theta_min 2.384
_diffrn_source synchrotron
_exptl_absorpt_coefficient_mu 0.404
_exptl_absorpt_correction_T_max 0.9597
_exptl_absorpt_correction_T_min 0.8687
_exptl_absorpt_correction_type numerical
_exptl_absorpt_process_details
;
SADABS v2014.5 (Sheldrick)
minimum and maximum transmission:  0.8687  0.9597
;
_exptl_crystal_colour colourless
_exptl_crystal_colour_primary colourless
_exptl_crystal_density_diffrn 1.412
_exptl_crystal_description block
_exptl_crystal_F_000 804
_exptl_crystal_size_max 0.07
_exptl_crystal_size_mid 0.03
_exptl_crystal_size_min 0.03
_refine_diff_density_max 0.277
_refine_diff_density_min -0.323
_refine_diff_density_rms 0.049
_refine_ls_extinction_coef 0.0019(5)
_refine_ls_extinction_expression Fc^*^=kFc[1+0.001xFc^2^\l^3^/sin(2\q)]^-1/4^
_refine_ls_extinction_method 'SHELXL-2018/3 (Sheldrick 2018)'
_refine_ls_goodness_of_fit_ref 1.023
_refine_ls_hydrogen_treatment refall
_refine_ls_matrix_type full
_refine_ls_number_parameters 307
_refine_ls_number_reflns 3232
_refine_ls_number_restraints 0
_refine_ls_restrained_S_all 1.023
_refine_ls_R_factor_all 0.0539
_refine_ls_R_factor_gt 0.0351
_refine_ls_shift/su_max 0.001
_refine_ls_shift/su_mean 0.000
_refine_ls_structure_factor_coef Fsqd
_refine_ls_weighting_details 'w=1/[\s^2^(Fo^2^)+(0.0407P)^2^+0.5143P] where P=(Fo^2^+2Fc^2^)/3'
_refine_ls_weighting_scheme calc
_refine_ls_wR_factor_gt 0.0850
_refine_ls_wR_factor_ref 0.0925
_reflns_Friedel_coverage 0.000
_reflns_number_gt 2459
_reflns_number_total 3232
_reflns_threshold_expression 'I > 2\s(I)'
_cod_data_source_file d1ce01534f2.cif
_cod_data_source_block gbma01
_cod_depositor_comments 'Adding full bibliography for 7244202--7244217.cif.'
_cod_database_code 7244212
_shelx_shelxl_version_number 2018/3
_shelx_space_group_comment
;
The symmetry employed for this shelxl refinement is uniquely defined
by the following loop, which should always be used as a source of
symmetry information in preference to the above space-group names.
They are only intended as comments.
;
_shelx_estimated_absorpt_t_max 0.988
_shelx_estimated_absorpt_t_min 0.972
_olex2_refinement_description
;
;
_olex2_submission_special_instructions 'No special instructions were received'

loop_
_space_group_symop_operation_xyz
'x, y, z'
'-x+1/2, y+1/2, -z+1/2'
'-x, -y, -z'
'x-1/2, -y-1/2, z-1/2'

loop_
_atom_site_label
_atom_site_type_symbol
_atom_site_fract_x
_atom_site_fract_y
_atom_site_fract_z
_atom_site_U_iso_or_equiv
_atom_site_adp_type
_atom_site_occupancy
_atom_site_site_symmetry_order
_atom_site_calc_flag
_atom_site_refinement_flags_posn
_atom_site_refinement_flags_adp
_atom_site_refinement_flags_occupancy
_atom_site_disorder_assembly
_atom_site_disorder_group
S1 S 0.81422(9) 0.75764(3) 0.46019(3) 0.02588(17) Uani 1 1 d . . . . .
S2 S 0.72588(9) 0.51301(3) 0.33786(3) 0.02580(17) Uani 1 1 d . . . . .
O1 O 0.6356(2) 0.69383(8) 0.45699(9) 0.0264(4) Uani 1 1 d . . . . .
O2 O 0.9793(2) 0.74991(8) 0.39893(10) 0.0344(4) Uani 1 1 d . . . . .
O4 O 0.6689(3) 0.55154(8) 0.26659(9) 0.0375(4) Uani 1 1 d . . . . .
O3 O 0.8949(3) 0.75938(9) 0.54080(10) 0.0372(4) Uani 1 1 d . . . . .
O5 O 0.9642(3) 0.50902(9) 0.36514(10) 0.0384(4) Uani 1 1 d . . . . .
N1 N 0.5717(3) 0.54890(9) 0.40602(10) 0.0241(4) Uani 1 1 d . . . . .
C4 C 0.6387(3) 0.83302(11) 0.43982(13) 0.0211(5) Uani 1 1 d . . . . .
C11 C 0.6305(4) 0.42351(11) 0.32634(12) 0.0218(5) Uani 1 1 d . . . . .
C16 C 0.7705(4) 0.36743(12) 0.35207(13) 0.0266(5) Uani 1 1 d . . . . .
C9 C 0.4373(4) 0.84280(12) 0.48278(14) 0.0263(5) Uani 1 1 d . . . . .
C15 C 0.6965(4) 0.29740(12) 0.34036(14) 0.0294(5) Uani 1 1 d . . . . .
C3 C 0.6003(4) 0.52410(12) 0.48834(13) 0.0239(5) Uani 1 1 d . . . . .
C7 C 0.3670(4) 0.95432(11) 0.41325(13) 0.0256(5) Uani 1 1 d . . . . .
C14 C 0.4829(4) 0.28248(12) 0.30351(13) 0.0259(5) Uani 1 1 d . . . . .
C2 C 0.4056(4) 0.60665(11) 0.38755(15) 0.0246(5) Uani 1 1 d . . . . .
C12 C 0.4140(4) 0.40995(12) 0.28998(13) 0.0251(5) Uani 1 1 d . . . . .
C5 C 0.7029(4) 0.88205(12) 0.38345(14) 0.0261(5) Uani 1 1 d . . . . .
C1 C 0.5221(4) 0.67878(12) 0.38034(14) 0.0259(5) Uani 1 1 d . . . . .
C8 C 0.3032(4) 0.90299(12) 0.46916(15) 0.0284(5) Uani 1 1 d . . . . .
C13 C 0.3438(4) 0.33945(12) 0.27886(14) 0.0277(5) Uani 1 1 d . . . . .
C6 C 0.5675(4) 0.94293(13) 0.37127(14) 0.0290(5) Uani 1 1 d . . . . .
C10 C 0.2208(5) 1.02028(15) 0.3999(2) 0.0378(6) Uani 1 1 d . . . . .
C17 C 0.4061(6) 0.20605(14) 0.29108(18) 0.0385(7) Uani 1 1 d . . . . .
H16 H 0.910(4) 0.3784(11) 0.3770(13) 0.023(6) Uiso 1 1 d . . . . .
H9 H 0.394(4) 0.8078(12) 0.5207(13) 0.028(6) Uiso 1 1 d . . . . .
H15 H 0.797(4) 0.2610(14) 0.3559(14) 0.040(7) Uiso 1 1 d . . . . .
H13 H 0.203(4) 0.3304(13) 0.2532(14) 0.035(7) Uiso 1 1 d . . . . .
H1A H 0.640(4) 0.6795(11) 0.3404(13) 0.021(6) Uiso 1 1 d . . . . .
H3A H 0.746(4) 0.4986(12) 0.4949(13) 0.032(6) Uiso 1 1 d . . . . .
H1B H 0.405(4) 0.7166(13) 0.3713(13) 0.031(6) Uiso 1 1 d . . . . .
H12 H 0.313(4) 0.4490(12) 0.2700(13) 0.028(6) Uiso 1 1 d . . . . .
H3B H 0.613(4) 0.5674(13) 0.5228(13) 0.030(6) Uiso 1 1 d . . . . .
H2A H 0.323(4) 0.5989(11) 0.3366(13) 0.024(6) Uiso 1 1 d . . . . .
H6 H 0.618(4) 0.9774(12) 0.3339(14) 0.028(6) Uiso 1 1 d . . . . .
H2B H 0.294(4) 0.6078(12) 0.4307(14) 0.031(6) Uiso 1 1 d . . . . .
H5 H 0.832(4) 0.8737(12) 0.3532(13) 0.032(7) Uiso 1 1 d . . . . .
H8 H 0.167(4) 0.9097(12) 0.4997(13) 0.030(6) Uiso 1 1 d . . . . .
H10A H 0.224(5) 1.0510(16) 0.4468(18) 0.061(9) Uiso 1 1 d . . . . .
H17A H 0.408(5) 0.1893(17) 0.238(2) 0.075(11) Uiso 1 1 d . . . . .
H10B H 0.279(6) 1.0443(18) 0.3601(19) 0.070(11) Uiso 1 1 d . . . . .
H10C H 0.073(6) 1.0066(18) 0.3892(19) 0.079(11) Uiso 1 1 d . . . . .
H17B H 0.271(7) 0.1968(19) 0.309(2) 0.090(13) Uiso 1 1 d . . . . .
H17C H 0.515(6) 0.1744(19) 0.316(2) 0.085(12) Uiso 1 1 d . . . . .

loop_
_atom_site_aniso_label
_atom_site_aniso_U_11
_atom_site_aniso_U_22
_atom_site_aniso_U_33
_atom_site_aniso_U_23
_atom_site_aniso_U_13
_atom_site_aniso_U_12
S1 0.0217(3) 0.0237(3) 0.0321(3) -0.0013(2) -0.0035(2) -0.0006(2)
S2 0.0278(3) 0.0219(3) 0.0282(3) -0.0041(2) 0.0093(2) -0.0056(2)
O1 0.0289(8) 0.0201(8) 0.0300(9) 0.0018(7) -0.0041(7) -0.0025(6)
O2 0.0231(8) 0.0325(9) 0.0481(11) -0.0057(8) 0.0072(7) 0.0013(7)
O4 0.0617(11) 0.0253(9) 0.0263(9) 0.0010(7) 0.0157(8) -0.0066(8)
O3 0.0359(9) 0.0378(10) 0.0371(10) -0.0014(8) -0.0142(8) 0.0010(8)
O5 0.0235(8) 0.0351(10) 0.0571(12) -0.0135(9) 0.0105(8) -0.0091(7)
N1 0.0311(10) 0.0191(9) 0.0225(10) 0.0007(8) 0.0049(8) 0.0023(8)
C4 0.0198(10) 0.0193(11) 0.0242(12) -0.0033(9) -0.0016(9) -0.0016(8)
C11 0.0250(11) 0.0200(11) 0.0206(12) -0.0040(9) 0.0065(9) -0.0028(9)
C16 0.0233(12) 0.0301(13) 0.0263(13) -0.0027(10) -0.0012(10) 0.0006(10)
C9 0.0271(12) 0.0245(12) 0.0276(13) 0.0006(10) 0.0047(10) -0.0059(10)
C15 0.0353(13) 0.0235(12) 0.0292(13) 0.0023(10) -0.0040(11) 0.0043(10)
C3 0.0281(12) 0.0197(12) 0.0238(12) 0.0000(10) 0.0018(10) -0.0036(10)
C7 0.0272(12) 0.0208(12) 0.0283(12) -0.0054(10) -0.0065(10) -0.0018(9)
C14 0.0341(12) 0.0236(12) 0.0202(12) -0.0010(9) 0.0049(10) -0.0053(10)
C2 0.0214(11) 0.0227(12) 0.0298(14) 0.0011(10) 0.0014(11) -0.0016(9)
C12 0.0222(11) 0.0258(12) 0.0271(13) -0.0031(10) 0.0002(10) 0.0023(9)
C5 0.0228(11) 0.0275(12) 0.0281(13) -0.0004(10) 0.0055(10) -0.0023(10)
C1 0.0270(12) 0.0216(12) 0.0287(14) 0.0011(10) -0.0048(11) 0.0011(10)
C8 0.0228(12) 0.0285(13) 0.0343(14) -0.0073(10) 0.0064(11) -0.0023(10)
C13 0.0237(12) 0.0321(13) 0.0274(13) -0.0034(10) -0.0005(10) -0.0052(10)
C6 0.0343(13) 0.0262(13) 0.0265(13) 0.0021(10) 0.0028(11) -0.0056(10)
C10 0.0376(15) 0.0277(14) 0.0477(18) -0.0046(14) -0.0060(14) 0.0038(12)
C17 0.0548(19) 0.0262(14) 0.0344(17) -0.0019(12) -0.0012(15) -0.0097(13)

loop_
_atom_type_symbol
_atom_type_description
_atom_type_scat_dispersion_real
_atom_type_scat_dispersion_imag
_atom_type_scat_source
C C 0.0040 0.0020 'International Tables Vol C Tables 4.2.6.8 and 6.1.1.4'
H H 0.0000 0.0000 'International Tables Vol C Tables 4.2.6.8 and 6.1.1.4'
N N 0.0076 0.0040 'International Tables Vol C Tables 4.2.6.8 and 6.1.1.4'
O O 0.0132 0.0074 'International Tables Vol C Tables 4.2.6.8 and 6.1.1.4'
S S 0.1430 0.1480 'International Tables Vol C Tables 4.2.6.8 and 6.1.1.4'

loop_
_geom_angle_atom_site_label_1
_geom_angle_atom_site_label_2
_geom_angle_atom_site_label_3
_geom_angle
_geom_angle_site_symmetry_1
_geom_angle_site_symmetry_3
_geom_angle_publ_flag
O1 S1 C4 103.27(9) . . ?
O2 S1 O1 110.06(9) . . ?
O2 S1 C4 109.05(10) . . ?
O3 S1 O1 104.19(9) . . ?
O3 S1 O2 119.25(10) . . ?
O3 S1 C4 109.78(10) . . ?
O4 S2 O5 119.40(11) . . ?
O4 S2 N1 105.89(10) . . ?
O4 S2 C11 108.58(10) . . ?
O5 S2 N1 109.16(10) . . ?
O5 S2 C11 106.06(10) . . ?
N1 S2 C11 107.23(9) . . ?
C1 O1 S1 116.83(13) . . ?
C3 N1 S2 119.60(15) . . ?
C2 N1 S2 121.19(15) . . ?
C2 N1 C3 119.20(18) . . ?
C9 C4 S1 118.79(17) . . ?
C5 C4 S1 120.27(17) . . ?
C5 C4 C9 120.9(2) . . ?
C16 C11 S2 120.33(16) . . ?
C16 C11 C12 120.3(2) . . ?
C12 C11 S2 119.34(17) . . ?
C11 C16 C15 119.7(2) . . ?
C11 C16 H16 117.9(14) . . ?
C15 C16 H16 122.4(14) . . ?
C4 C9 H9 119.8(13) . . ?
C8 C9 C4 119.2(2) . . ?
C8 C9 H9 121.1(13) . . ?
C16 C15 C14 121.1(2) . . ?
C16 C15 H15 117.7(15) . . ?
C14 C15 H15 121.2(15) . . ?
N1 C3 C3 111.4(2) . 3_666 ?
N1 C3 H3A 109.8(14) . . ?
N1 C3 H3B 107.5(13) . . ?
C3 C3 H3A 109.8(14) 3_666 . ?
C3 C3 H3B 111.9(13) 3_666 . ?
H3A C3 H3B 106.4(19) . . ?
C8 C7 C10 120.4(2) . . ?
C6 C7 C8 118.5(2) . . ?
C6 C7 C10 121.1(2) . . ?
C15 C14 C17 120.3(2) . . ?
C13 C14 C15 118.4(2) . . ?
C13 C14 C17 121.3(2) . . ?
N1 C2 C1 112.69(18) . . ?
N1 C2 H2A 112.0(12) . . ?
N1 C2 H2B 106.9(13) . . ?
C1 C2 H2A 105.4(12) . . ?
C1 C2 H2B 109.9(13) . . ?
H2A C2 H2B 110.0(17) . . ?
C11 C12 H12 121.7(13) . . ?
C13 C12 C11 119.0(2) . . ?
C13 C12 H12 119.3(13) . . ?
C4 C5 C6 119.1(2) . . ?
C4 C5 H5 120.2(15) . . ?
C6 C5 H5 120.7(15) . . ?
O1 C1 C2 106.73(18) . . ?
O1 C1 H1A 108.0(12) . . ?
O1 C1 H1B 106.6(13) . . ?
C2 C1 H1A 112.9(13) . . ?
C2 C1 H1B 110.5(14) . . ?
H1A C1 H1B 111.7(18) . . ?
C9 C8 C7 121.0(2) . . ?
C9 C8 H8 118.5(14) . . ?
C7 C8 H8 120.5(14) . . ?
C14 C13 C12 121.5(2) . . ?
C14 C13 H13 119.5(15) . . ?
C12 C13 H13 119.0(15) . . ?
C7 C6 C5 121.3(2) . . ?
C7 C6 H6 120.4(14) . . ?
C5 C6 H6 118.3(14) . . ?
C7 C10 H10A 111.2(17) . . ?
C7 C10 H10B 108(2) . . ?
C7 C10 H10C 109(2) . . ?
H10A C10 H10B 109(3) . . ?
H10A C10 H10C 109(3) . . ?
H10B C10 H10C 111(3) . . ?
C14 C17 H17A 115.6(19) . . ?
C14 C17 H17B 114(2) . . ?
C14 C17 H17C 110(2) . . ?
H17A C17 H17B 108(3) . . ?
H17A C17 H17C 101(3) . . ?
H17B C17 H17C 108(3) . . ?

loop_
_geom_bond_atom_site_label_1
_geom_bond_atom_site_label_2
_geom_bond_distance
_geom_bond_site_symmetry_2
_geom_bond_publ_flag
S1 O1 1.5687(15) . ?
S1 O2 1.4263(16) . ?
S1 O3 1.4244(17) . ?
S1 C4 1.756(2) . ?
S2 O4 1.4301(17) . ?
S2 O5 1.4314(17) . ?
S2 N1 1.6132(18) . ?
S2 C11 1.764(2) . ?
O1 C1 1.459(3) . ?
N1 C3 1.468(3) . ?
N1 C2 1.464(3) . ?
C4 C9 1.391(3) . ?
C4 C5 1.375(3) . ?
C11 C16 1.380(3) . ?
C11 C12 1.392(3) . ?
C16 C15 1.384(3) . ?
C16 H16 0.92(2) . ?
C9 C8 1.375(3) . ?
C9 H9 0.95(2) . ?
C15 C14 1.386(3) . ?
C15 H15 0.92(2) . ?
C3 C3 1.519(4) 3_666 ?
C3 H3A 0.96(2) . ?
C3 H3B 1.00(2) . ?
C7 C8 1.398(3) . ?
C7 C6 1.381(3) . ?
C7 C10 1.501(3) . ?
C14 C13 1.385(3) . ?
C14 C17 1.503(3) . ?
C2 C1 1.507(3) . ?
C2 H2A 0.98(2) . ?
C2 H2B 0.98(2) . ?
C12 C13 1.385(3) . ?
C12 H12 0.98(2) . ?
C5 C6 1.387(3) . ?
C5 H5 0.92(2) . ?
C1 H1A 0.97(2) . ?
C1 H1B 0.98(2) . ?
C8 H8 0.95(2) . ?
C13 H13 0.92(2) . ?
C6 H6 0.95(2) . ?
C10 H10A 0.98(3) . ?
C10 H10B 0.88(3) . ?
C10 H10C 0.90(3) . ?
C17 H17A 0.95(4) . ?
C17 H17B 0.86(4) . ?
C17 H17C 0.95(4) . ?

loop_
_geom_torsion_atom_site_label_1
_geom_torsion_atom_site_label_2
_geom_torsion_atom_site_label_3
_geom_torsion_atom_site_label_4
_geom_torsion
_geom_torsion_site_symmetry_1
_geom_torsion_site_symmetry_2
_geom_torsion_site_symmetry_3
_geom_torsion_site_symmetry_4
_geom_torsion_publ_flag
S1 O1 C1 C2 167.14(14) . . . . ?
S1 C4 C9 C8 177.74(17) . . . . ?
S1 C4 C5 C6 -176.83(17) . . . . ?
S2 N1 C3 C3 -103.7(3) . . . 3_666 ?
S2 N1 C2 C1 -79.8(2) . . . . ?
S2 C11 C16 C15 -177.94(18) . . . . ?
S2 C11 C12 C13 177.92(17) . . . . ?
O1 S1 C4 C9 50.45(19) . . . . ?
O1 S1 C4 C5 -130.86(18) . . . . ?
O2 S1 O1 C1 -51.01(17) . . . . ?
O2 S1 C4 C9 167.47(16) . . . . ?
O2 S1 C4 C5 -13.8(2) . . . . ?
O4 S2 N1 C3 -176.35(15) . . . . ?
O4 S2 N1 C2 2.75(19) . . . . ?
O4 S2 C11 C16 137.27(18) . . . . ?
O4 S2 C11 C12 -41.8(2) . . . . ?
O3 S1 O1 C1 -179.98(15) . . . . ?
O3 S1 C4 C9 -60.19(19) . . . . ?
O3 S1 C4 C5 118.50(18) . . . . ?
O5 S2 N1 C3 -46.62(18) . . . . ?
O5 S2 N1 C2 132.48(16) . . . . ?
O5 S2 C11 C16 7.8(2) . . . . ?
O5 S2 C11 C12 -171.25(17) . . . . ?
N1 S2 C11 C16 -108.73(18) . . . . ?
N1 S2 C11 C12 72.21(19) . . . . ?
N1 C2 C1 O1 -60.9(2) . . . . ?
C4 S1 O1 C1 65.30(17) . . . . ?
C4 C9 C8 C7 -0.3(3) . . . . ?
C4 C5 C6 C7 -1.5(3) . . . . ?
C11 S2 N1 C3 67.85(17) . . . . ?
C11 S2 N1 C2 -113.04(17) . . . . ?
C11 C16 C15 C14 -0.4(4) . . . . ?
C11 C12 C13 C14 0.4(3) . . . . ?
C16 C11 C12 C13 -1.1(3) . . . . ?
C16 C15 C14 C13 -0.3(3) . . . . ?
C16 C15 C14 C17 179.8(2) . . . . ?
C9 C4 C5 C6 1.8(3) . . . . ?
C15 C14 C13 C12 0.3(3) . . . . ?
C3 N1 C2 C1 99.3(2) . . . . ?
C2 N1 C3 C3 77.2(3) . . . 3_666 ?
C12 C11 C16 C15 1.1(3) . . . . ?
C5 C4 C9 C8 -0.9(3) . . . . ?
C8 C7 C6 C5 0.3(3) . . . . ?
C6 C7 C8 C9 0.6(3) . . . . ?
C10 C7 C8 C9 -179.1(2) . . . . ?
C10 C7 C6 C5 180.0(2) . . . . ?
C17 C14 C13 C12 -179.8(2) . . . . ?
